data_4002923
loop_
_publ_author_name
'Lemoine, K\'evin'
'Zhang, Leiting'
'Dambournet, Damien'
'Gren\`eche, Jean-Marc'
'H\'emon-Ribaud, Annie'
'Leblanc, Marc'
'Borkiewicz, Olaf J.'
'Tarascon, Jean-Marie'
'Maisonneuve, Vincent'
'Lhoste, J\'er\^ome'

_publ_section_title
;
 Synthesis by Thermal Decomposition of Two Iron Hydroxyfluorides:
 Structural Effects of Li Insertion
;
_journal_issue 11
_journal_name_full 'Chemistry of Materials'
_journal_page_first 4246
_journal_paper_doi 10.1021/acs.chemmater.9b01252
_journal_volume 31
_journal_year 2019
_chemical_formula_sum 'F2.5 Fe O'
_chemical_formula_weight 119.356
_space_group_IT_number 227
_space_group_name_Hall '-F 4vw 2vw 3'
_space_group_name_H-M_alt 'F d -3 m :2'
_symmetry_cell_setting cubic
_symmetry_space_group_name_Hall '-F 4vw 2vw 3'
_symmetry_space_group_name_H-M 'F d -3 m :2'
_cell_angle_alpha 90.0000
_cell_angle_beta 90.0000
_cell_angle_gamma 90.0000
_cell_formula_units_Z 16
_cell_length_a 10.3562(4)
_cell_length_b 10.3562(4)
_cell_length_c 10.3562(4)
_cell_measurement_temperature 296
_cell_volume 1110.71(7)
_computing_structure_refinement FULLPROF
_diffrn_ambient_temperature 296
_diffrn_measurement_device_type 'Panalytical XPERT-PRO'
_diffrn_radiation_type 'Co K\a'
_diffrn_radiation_wavelength 1.789010
_diffrn_source 'X-ray tube'
_diffrn_source_target Co
_exptl_crystal_colour 'light brown'
_pd_instr_location ' ?'
_pd_meas_2theta_range_inc 0.016711
_pd_meas_2theta_range_max 139.99161
_pd_meas_2theta_range_min 10.01136
_pd_meas_number_of_points 7779
_pd_proc_2theta_range_inc 0.016711
_pd_proc_2theta_range_max 139.9849
_pd_proc_2theta_range_min 10.0046
_pd_proc_ls_pref_orient_corr ' ?'
_pd_proc_ls_prof_R_factor 2.1916
_pd_proc_ls_prof_wR_expected 1.0041
_pd_proc_ls_prof_wR_factor 3.6168
_pd_proc_wavelength 1.789190
_pd_spec_mounting ' ?'
_refine_ls_goodness_of_fit_all 3.6021
_refine_ls_number_parameters 55
_refine_ls_number_reflns 100
_refine_ls_number_restraints 0
_refine_ls_R_I_factor 6.3912
_cod_data_source_file cm9b01252_si_004.cif
_cod_data_source_block pyr_FeF2.5(OH)0.5.0.5H2O
_cod_depositor_comments
;
The following automatic conversions were performed:

'_symmetry_cell_setting' value 'Cubic' changed to 'cubic' according
to
/home/data/users/saulius/crontab/automatic-downloads/rss-feeds/ACS/lib/dictionaries/cif_core.dic
dictionary named 'cif_core.dic' version 2.4.2 from 2011-04-26.

Automatic conversion script
Id: cif_fix_values 4973 2017-02-22 13:04:09Z antanas 

 Adding full bibliography for 4002922--4002923.cif.
;
_cod_original_cell_volume 1110.73(8)
_cod_original_sg_symbol_H-M 'F d -3 m'
_cod_database_code 4002923
_pd_proc_ls_prof_cr_factor 18.9912
_pd_proc_ls_prof_cwr_factor 13.6047
_pd_proc_ls_prof_cwr_expected 3.7768
_pd_proc_ls_prof_chi2 12.9755
_pd_proc_ls_prof_echi2 14.5283

loop_
_symmetry_equiv_pos_as_xyz
x,y,z
x,-y+1/4,-z+1/4
-x+1/4,y,-z+1/4
-x+1/4,-y+1/4,z
y,z,x
-y+1/4,-z+1/4,x
y,-z+1/4,-x+1/4
-y+1/4,z,-x+1/4
z,x,y
-z+1/4,x,-y+1/4
-z+1/4,-x+1/4,y
z,-x+1/4,-y+1/4
y,x,z
-y+1/4,x,-z+1/4
y,-x+1/4,-z+1/4
-y+1/4,-x+1/4,z
z,y,x
-z+1/4,-y+1/4,x
-z+1/4,y,-x+1/4
z,-y+1/4,-x+1/4
x,z,y
x,-z+1/4,-y+1/4
-x+1/4,-z+1/4,y
-x+1/4,z,-y+1/4
-x,-y,-z
-x,y+3/4,z+3/4
x+3/4,-y,z+3/4
x+3/4,y+3/4,-z
-y,-z,-x
y+3/4,z+3/4,-x
-y,z+3/4,x+3/4
y+3/4,-z,x+3/4
-z,-x,-y
z+3/4,-x,y+3/4
z+3/4,x+3/4,-y
-z,x+3/4,y+3/4
-y,-x,-z
y+3/4,-x,z+3/4
-y,x+3/4,z+3/4
y+3/4,x+3/4,-z
-z,-y,-x
z+3/4,y+3/4,-x
z+3/4,-y,x+3/4
-z,y+3/4,x+3/4
-x,-z,-y
-x,z+3/4,y+3/4
x+3/4,z+3/4,-y
x+3/4,-z,y+3/4
x+1/2,y+1/2,z
x+1/2,-y+3/4,-z+1/4
-x+3/4,y+1/2,-z+1/4
-x+3/4,-y+3/4,z
y+1/2,z+1/2,x
-y+3/4,-z+3/4,x
y+1/2,-z+3/4,-x+1/4
-y+3/4,z+1/2,-x+1/4
z+1/2,x+1/2,y
-z+3/4,x+1/2,-y+1/4
-z+3/4,-x+3/4,y
z+1/2,-x+3/4,-y+1/4
y+1/2,x+1/2,z
-y+3/4,x+1/2,-z+1/4
y+1/2,-x+3/4,-z+1/4
-y+3/4,-x+3/4,z
z+1/2,y+1/2,x
-z+3/4,-y+3/4,x
-z+3/4,y+1/2,-x+1/4
z+1/2,-y+3/4,-x+1/4
x+1/2,z+1/2,y
x+1/2,-z+3/4,-y+1/4
-x+3/4,-z+3/4,y
-x+3/4,z+1/2,-y+1/4
-x+1/2,-y+1/2,-z
-x+1/2,y+1/4,z+3/4
x+1/4,-y+1/2,z+3/4
x+1/4,y+1/4,-z
-y+1/2,-z+1/2,-x
y+1/4,z+1/4,-x
-y+1/2,z+1/4,x+3/4
y+1/4,-z+1/2,x+3/4
-z+1/2,-x+1/2,-y
z+1/4,-x+1/2,y+3/4
z+1/4,x+1/4,-y
-z+1/2,x+1/4,y+3/4
-y+1/2,-x+1/2,-z
y+1/4,-x+1/2,z+3/4
-y+1/2,x+1/4,z+3/4
y+1/4,x+1/4,-z
-z+1/2,-y+1/2,-x
z+1/4,y+1/4,-x
z+1/4,-y+1/2,x+3/4
-z+1/2,y+1/4,x+3/4
-x+1/2,-z+1/2,-y
-x+1/2,z+1/4,y+3/4
x+1/4,z+1/4,-y
x+1/4,-z+1/2,y+3/4
x+1/2,y,z+1/2
x+1/2,-y+1/4,-z+3/4
-x+3/4,y,-z+3/4
-x+3/4,-y+1/4,z+1/2
y+1/2,z,x+1/2
-y+3/4,-z+1/4,x+1/2
y+1/2,-z+1/4,-x+3/4
-y+3/4,z,-x+3/4
z+1/2,x,y+1/2
-z+3/4,x,-y+3/4
-z+3/4,-x+1/4,y+1/2
z+1/2,-x+1/4,-y+3/4
y+1/2,x,z+1/2
-y+3/4,x,-z+3/4
y+1/2,-x+1/4,-z+3/4
-y+3/4,-x+1/4,z+1/2
z+1/2,y,x+1/2
-z+3/4,-y+1/4,x+1/2
-z+3/4,y,-x+3/4
z+1/2,-y+1/4,-x+3/4
x+1/2,z,y+1/2
x+1/2,-z+1/4,-y+3/4
-x+3/4,-z+1/4,y+1/2
-x+3/4,z,-y+3/4
-x+1/2,-y,-z+1/2
-x+1/2,y+3/4,z+1/4
x+1/4,-y,z+1/4
x+1/4,y+3/4,-z+1/2
-y+1/2,-z,-x+1/2
y+1/4,z+3/4,-x+1/2
-y+1/2,z+3/4,x+1/4
y+1/4,-z,x+1/4
-z+1/2,-x,-y+1/2
z+1/4,-x,y+1/4
z+1/4,x+3/4,-y+1/2
-z+1/2,x+3/4,y+1/4
-y+1/2,-x,-z+1/2
y+1/4,-x,z+1/4
-y+1/2,x+3/4,z+1/4
y+1/4,x+3/4,-z+1/2
-z+1/2,-y,-x+1/2
z+1/4,y+3/4,-x+1/2
z+1/4,-y,x+1/4
-z+1/2,y+3/4,x+1/4
-x+1/2,-z,-y+1/2
-x+1/2,z+3/4,y+1/4
x+1/4,z+3/4,-y+1/2
x+1/4,-z,y+1/4
x,y+1/2,z+1/2
x,-y+3/4,-z+3/4
-x+1/4,y+1/2,-z+3/4
-x+1/4,-y+3/4,z+1/2
y,z+1/2,x+1/2
-y+1/4,-z+3/4,x+1/2
y,-z+3/4,-x+3/4
-y+1/4,z+1/2,-x+3/4
z,x+1/2,y+1/2
-z+1/4,x+1/2,-y+3/4
-z+1/4,-x+3/4,y+1/2
z,-x+3/4,-y+3/4
y,x+1/2,z+1/2
-y+1/4,x+1/2,-z+3/4
y,-x+3/4,-z+3/4
-y+1/4,-x+3/4,z+1/2
z,y+1/2,x+1/2
-z+1/4,-y+3/4,x+1/2
-z+1/4,y+1/2,-x+3/4
z,-y+3/4,-x+3/4
x,z+1/2,y+1/2
x,-z+3/4,-y+3/4
-x+1/4,-z+3/4,y+1/2
-x+1/4,z+1/2,-y+3/4
-x,-y+1/2,-z+1/2
-x,y+1/4,z+1/4
x+3/4,-y+1/2,z+1/4
x+3/4,y+1/4,-z+1/2
-y,-z+1/2,-x+1/2
y+3/4,z+1/4,-x+1/2
-y,z+1/4,x+1/4
y+3/4,-z+1/2,x+1/4
-z,-x+1/2,-y+1/2
z+3/4,-x+1/2,y+1/4
z+3/4,x+1/4,-y+1/2
-z,x+1/4,y+1/4
-y,-x+1/2,-z+1/2
y+3/4,-x+1/2,z+1/4
-y,x+1/4,z+1/4
y+3/4,x+1/4,-z+1/2
-z,-y+1/2,-x+1/2
z+3/4,y+1/4,-x+1/2
z+3/4,-y+1/2,x+1/4
-z,y+1/4,x+1/4
-x,-z+1/2,-y+1/2
-x,z+1/4,y+1/4
x+3/4,z+1/4,-y+1/2
x+3/4,-z+1/2,y+1/4

loop_
_atom_site_label
_atom_site_fract_x
_atom_site_fract_y
_atom_site_fract_z
_atom_site_U_iso_or_equiv
_atom_site_occupancy
_atom_site_adp_type
_atom_site_type_symbol
Fe1 0.00000 0.00000 0.00000 0.012751(3) 1.00000 Uiso Fe
F1 0.3070(3) 0.12500 0.12500 0.0219(13) 0.83335 Uiso F
O1 0.3070(3) 0.12500 0.12500 0.0219(13) 0.16669 Uiso O
Ow1 0.37500 0.37500 0.37500 0.091(5) 1.000 Uiso O

loop_
_atom_type_symbol
_atom_type_scat_Cromer_Mann_a1
_atom_type_scat_Cromer_Mann_b1
_atom_type_scat_Cromer_Mann_a2
_atom_type_scat_Cromer_Mann_b2
_atom_type_scat_Cromer_Mann_a3
_atom_type_scat_Cromer_Mann_b3
_atom_type_scat_Cromer_Mann_a4
_atom_type_scat_Cromer_Mann_b4
_atom_type_scat_Cromer_Mann_c
_atom_type_scat_dispersion_real
_atom_type_scat_dispersion_imag
_atom_type_scat_source
fe3+ 11.04240 4.65380 7.37400 0.30530 4.13460 12.05460 0.43990 31.28090 1.00970 -3.33000 0.49000 International_Tables_for_Crystallography_Vol.C(1991)_Tables_6.1.1.4_and_6.1.1.5
f 3.63220 5.27756 3.51057 14.73530 1.26064 0.44226 0.94071 47.34370 0.65340 0.09200 0.07250 International_Tables_for_Crystallography_Vol.C(1991)_Tables_6.1.1.4_and_6.1.1.5
o 4.75800 7.83100 3.63700 30.05000 0.00000 0.00000 0.00000 0.00000 1.59400 0.06300 0.04400 International_Tables_for_Crystallography_Vol.C(1991)_Tables_6.1.1.4_and_6.1.1.5

loop_
_geom_angle_atom_site_label_1
_geom_angle_atom_site_label_2
_geom_angle_atom_site_label_3
_geom_angle
_geom_angle_site_symmetry_1
_geom_angle_site_symmetry_3
F1 Fe1 F1 87.72(15) 3_555 7_555
F1 Fe1 F1 87.72(15) 3_555 11_555
F1 Fe1 F1 179.97(9) 3_555 27_454
F1 Fe1 F1 92.28(8) 3_555 31_544
F1 Fe1 F1 92.28(8) 3_555 35_445
F1 Fe1 O1 87.72(15) 3_555 7_555
F1 Fe1 O1 87.72(15) 3_555 11_555
F1 Fe1 O1 179.97(9) 3_555 27_454
F1 Fe1 O1 92.28(8) 3_555 31_544
F1 Fe1 O1 92.28(8) 3_555 35_445
F1 Fe1 F1 87.72(9) 7_555 11_555
F1 Fe1 F1 92.28(8) 7_555 27_454
F1 Fe1 F1 179.97(20) 7_555 31_544
F1 Fe1 F1 92.28(20) 7_555 35_445
F1 Fe1 O1 87.72(15) 7_555 3_555
F1 Fe1 O1 87.72(9) 7_555 11_555
F1 Fe1 O1 92.28(8) 7_555 27_454
F1 Fe1 O1 179.97(20) 7_555 31_544
F1 Fe1 O1 92.28(20) 7_555 35_445
F1 Fe1 F1 92.28(8) 11_555 27_454
F1 Fe1 F1 92.28(20) 11_555 31_544
F1 Fe1 F1 179.97(20) 11_555 35_445
F1 Fe1 O1 87.72(15) 11_555 3_555
F1 Fe1 O1 87.72(9) 11_555 7_555
F1 Fe1 O1 92.28(8) 11_555 27_454
F1 Fe1 O1 92.28(20) 11_555 31_544
F1 Fe1 O1 179.97(20) 11_555 35_445
F1 Fe1 F1 87.72(15) 27_454 31_544
F1 Fe1 F1 87.72(15) 27_454 35_445
F1 Fe1 O1 179.97(9) 27_454 3_555
F1 Fe1 O1 92.28(8) 27_454 7_555
F1 Fe1 O1 92.28(8) 27_454 11_555
F1 Fe1 O1 87.72(15) 27_454 31_544
F1 Fe1 O1 87.72(15) 27_454 35_445
F1 Fe1 F1 87.72(9) 31_544 35_445
F1 Fe1 O1 92.28(8) 31_544 3_555
F1 Fe1 O1 179.97(20) 31_544 7_555
F1 Fe1 O1 92.28(20) 31_544 11_555
F1 Fe1 O1 87.72(15) 31_544 27_454
F1 Fe1 O1 87.72(9) 31_544 35_445
F1 Fe1 O1 92.28(8) 35_445 3_555
F1 Fe1 O1 92.28(20) 35_445 7_555
F1 Fe1 O1 179.97(20) 35_445 11_555
F1 Fe1 O1 87.72(15) 35_445 27_454
F1 Fe1 O1 87.72(9) 35_445 31_544
O1 Fe1 O1 87.72(15) 3_555 7_555
O1 Fe1 O1 87.72(15) 3_555 11_555
O1 Fe1 O1 179.97(9) 3_555 27_454
O1 Fe1 O1 92.28(8) 3_555 31_544
O1 Fe1 O1 92.28(8) 3_555 35_445
O1 Fe1 O1 87.72(9) 7_555 11_555
O1 Fe1 O1 92.28(8) 7_555 27_454
O1 Fe1 O1 179.97(20) 7_555 31_544
O1 Fe1 O1 92.28(20) 7_555 35_445
O1 Fe1 O1 92.28(8) 11_555 27_454
O1 Fe1 O1 92.28(20) 11_555 31_544
O1 Fe1 O1 179.97(20) 11_555 35_445
O1 Fe1 O1 87.72(15) 27_454 31_544
O1 Fe1 O1 87.72(15) 27_454 35_445
O1 Fe1 O1 87.72(9) 31_544 35_445
Fe1 F1 Fe1 144.26(4) 3_555 4_555
Fe1 O1 Fe1 144.26(4) 3_555 4_555

loop_
_geom_bond_atom_site_label_1
_geom_bond_atom_site_label_2
_geom_bond_distance
_geom_bond_site_symmetry_2
Fe1 F1 1.9236(10) 3_555
Fe1 F1 1.924(2) 7_555
Fe1 F1 1.924(2) 11_555
Fe1 F1 1.9236(10) 27_454
Fe1 F1 1.924(2) 31_544
Fe1 F1 1.924(2) 35_445
Fe1 O1 1.9236(10) 3_555
Fe1 O1 1.924(2) 7_555
Fe1 O1 1.924(2) 11_555
Fe1 O1 1.9236(10) 27_454
Fe1 O1 1.924(2) 31_544
Fe1 O1 1.924(2) 35_445
F1 Fe1 1.9236(10) 3_555
F1 Fe1 1.9236(10) 4_555
O1 Fe1 1.9236(10) 3_555
O1 Fe1 1.9236(10) 4_555
